data_7017126
loop_
_publ_author_name
'Karagiannidis, Louise E.'
'Gale, Philip A.'
'Light, Mark E.'
'Massi, Massimiliano'
'Ogden, Mark I.'

_publ_section_title
;
 Further insight into the coordination of 2,5-dicarbothioamidopyrroles:
 the case of Cu and Co complexes.
;
_journal_issue 45
_journal_name_full 'Dalton transactions (Cambridge, England : 2003)'
_journal_page_first 12097
_journal_page_last 12105
_journal_paper_doi 10.1039/c1dt10441a
_journal_volume 40
_journal_year 2011
_chemical_compound_source 'Mark Ogden'
_chemical_formula_sum 'C26 H30 Cl Cu N3 S2'
_chemical_formula_weight 547.64
_chemical_name_systematic
;
?
;
_space_group_IT_number 14
_symmetry_cell_setting monoclinic
_symmetry_space_group_name_Hall '-P 2yn'
_symmetry_space_group_name_H-M 'P 1 21/n 1'
_atom_sites_solution_hydrogens geom
_atom_sites_solution_primary direct
_atom_sites_solution_secondary difmap
_audit_creation_method SHELXL-97
_cell_angle_alpha 90.00
_cell_angle_beta 90.731(2)
_cell_angle_gamma 90.00
_cell_formula_units_Z 4
_cell_length_a 14.9200(5)
_cell_length_b 9.0986(3)
_cell_length_c 18.6634(4)
_cell_measurement_reflns_used 20181
_cell_measurement_temperature 120(2)
_cell_measurement_theta_max 27.48
_cell_measurement_theta_min 2.91
_cell_volume 2533.37(13)
_computing_cell_refinement 'DENZO (Otwinowski & Minor, 1997) & COLLECT (Hooft, R.W.W., 1998)'
_computing_data_collection 'COLLECT (Hooft, R.W.W., 1998)'
_computing_data_reduction 'DENZO (Otwinowski & Minor, 1997) & COLLECT (Hooft, R.W.W., 1998)'
_computing_molecular_graphics 'CAMERON (Watkin, et al., 1993)'
_computing_publication_material 'WINGX (Farrugia, 1998)'
_computing_structure_refinement 'SHELXL-97 (Sheldrick, 2008)'
_computing_structure_solution 'SHELXS-97 (Sheldrick, 1997)'
_diffrn_ambient_temperature 120(2)
_diffrn_detector_area_resol_mean 9.091
_diffrn_measured_fraction_theta_full 0.996
_diffrn_measured_fraction_theta_max 0.996
_diffrn_measurement_device_type 'Bruker-Nonius CCD camera on \k-goniostat'
_diffrn_measurement_method '\f & \w scans to fill the asymmetric unit'
_diffrn_radiation_monochromator graphite
_diffrn_radiation_source 'Bruker Nonius FR591 Rotating Anode'
_diffrn_radiation_type MoK\a
_diffrn_radiation_wavelength 0.71073
_diffrn_reflns_av_R_equivalents 0.1149
_diffrn_reflns_av_sigmaI/netI 0.0790
_diffrn_reflns_limit_h_max 19
_diffrn_reflns_limit_h_min -19
_diffrn_reflns_limit_k_max 11
_diffrn_reflns_limit_k_min -11
_diffrn_reflns_limit_l_max 24
_diffrn_reflns_limit_l_min -24
_diffrn_reflns_number 43572
_diffrn_reflns_theta_full 27.48
_diffrn_reflns_theta_max 27.48
_diffrn_reflns_theta_min 3.40
_diffrn_standards_number 0
_exptl_absorpt_coefficient_mu 1.152
_exptl_absorpt_correction_T_max 0.9034
_exptl_absorpt_correction_T_min 0.8123
_exptl_absorpt_correction_type multi-scan
_exptl_absorpt_process_details
;
SADABS V2.10 (Sheldrick, G.M., 2003)
;
_exptl_crystal_colour 'Dark Green'
_exptl_crystal_density_diffrn 1.436
_exptl_crystal_density_method 'not measured'
_exptl_crystal_description Block
_exptl_crystal_F_000 1140
_exptl_crystal_size_max 0.2
_exptl_crystal_size_mid 0.15
_exptl_crystal_size_min 0.09
_refine_diff_density_max 0.394
_refine_diff_density_min -0.618
_refine_diff_density_rms 0.100
_refine_ls_extinction_method none
_refine_ls_goodness_of_fit_ref 1.047
_refine_ls_hydrogen_treatment constr
_refine_ls_matrix_type full
_refine_ls_number_parameters 300
_refine_ls_number_reflns 5785
_refine_ls_number_restraints 0
_refine_ls_restrained_S_all 1.047
_refine_ls_R_factor_all 0.0844
_refine_ls_R_factor_gt 0.0505
_refine_ls_shift/su_max 0.001
_refine_ls_shift/su_mean 0.000
_refine_ls_structure_factor_coef Fsqd
_refine_ls_weighting_details 'calc w=1/[\s^2^(Fo^2^)+(0.0321P)^2^+2.6335P] where P=(Fo^2^+2Fc^2^)/3'
_refine_ls_weighting_scheme calc
_refine_ls_wR_factor_gt 0.0997
_refine_ls_wR_factor_ref 0.1141
_reflns_number_gt 4099
_reflns_number_total 5785
_reflns_threshold_expression >2\s(I)
_cod_data_source_file c1dt10441a.txt
_cod_data_source_block 2008sot1131_complex_4
_cod_depositor_comments
;
The following automatic conversions were performed:

'_symmetry_cell_setting' value 'Monoclinic' changed to 'monoclinic'
according to /home/saulius/struct/CIF-dictionaries/cif_core.dic
dictionary named 'cif_core.dic' version 2.4.1 from 2010-06-29.

Automatic conversion script
Id: cif_fix_values 1715 2011-07-08 13:25:40Z adriana 
;
_cod_original_sg_symbol_H-M P2(1)/n
_cod_database_code 7017126

loop_
_symmetry_equiv_pos_as_xyz
'x, y, z'
'-x+1/2, y+1/2, -z+1/2'
'-x, -y, -z'
'x-1/2, -y-1/2, z-1/2'

loop_
_atom_site_label
_atom_site_type_symbol
_atom_site_fract_x
_atom_site_fract_y
_atom_site_fract_z
_atom_site_U_iso_or_equiv
_atom_site_adp_type
_atom_site_occupancy
_atom_site_symmetry_multiplicity
_atom_site_calc_flag
_atom_site_refinement_flags
C1 C 1.0576(2) 0.8376(4) 0.03907(19) 0.0338(9) Uani 1 1 d .
H1A H 1.1095 0.7738 0.0477 0.051 Uiso 1 1 calc R
H1B H 1.0393 0.8826 0.0843 0.051 Uiso 1 1 calc R
H1C H 1.0736 0.9148 0.0049 0.051 Uiso 1 1 calc R
C2 C 0.9805(2) 0.7469(4) 0.00840(17) 0.0236(7) Uani 1 1 d .
H2A H 0.9270 0.8104 0.0029 0.028 Uiso 1 1 calc R
H2B H 0.9656 0.6676 0.0426 0.028 Uiso 1 1 calc R
C3 C 1.0023(2) 0.6786(4) -0.06388(16) 0.0227(7) Uani 1 1 d .
H3A H 1.0593 0.6235 -0.0592 0.027 Uiso 1 1 calc R
H3B H 1.0116 0.7585 -0.0990 0.027 Uiso 1 1 calc R
C4 C 0.9300(2) 0.5752(4) -0.09306(17) 0.0220(7) Uani 1 1 d .
H4A H 0.9511 0.5297 -0.1380 0.026 Uiso 1 1 calc R
H4B H 0.9197 0.4956 -0.0580 0.026 Uiso 1 1 calc R
C5 C 0.7739(2) 0.6500(3) -0.06673(15) 0.0188(7) Uani 1 1 d .
C6 C 0.6955(2) 0.7330(3) -0.08873(15) 0.0186(7) Uani 1 1 d .
C7 C 0.6728(2) 0.8247(3) -0.14813(15) 0.0187(7) Uani 1 1 d .
C8 C 0.5810(2) 0.8547(3) -0.14298(15) 0.0172(6) Uani 1 1 d .
C9 C 0.5518(2) 0.7848(3) -0.07921(15) 0.0181(6) Uani 1 1 d .
C10 C 0.4706(2) 0.7891(3) -0.03764(15) 0.0199(7) Uani 1 1 d .
C11 C 0.3224(2) 0.8996(4) -0.01600(17) 0.0273(8) Uani 1 1 d .
H11A H 0.3378 0.9396 0.0319 0.033 Uiso 1 1 calc R
H11B H 0.2906 0.8051 -0.0094 0.033 Uiso 1 1 calc R
C12 C 0.2621(2) 1.0071(4) -0.05614(17) 0.0261(7) Uani 1 1 d .
H12A H 0.2983 1.0929 -0.0709 0.031 Uiso 1 1 calc R
H12B H 0.2153 1.0428 -0.0233 0.031 Uiso 1 1 calc R
C13 C 0.2169(2) 0.9409(4) -0.12227(18) 0.0346(9) Uani 1 1 d .
H13A H 0.2633 0.8987 -0.1537 0.042 Uiso 1 1 calc R
H13B H 0.1769 0.8600 -0.1073 0.042 Uiso 1 1 calc R
C14 C 0.1629(3) 1.0530(6) -0.1642(2) 0.0644(15) Uani 1 1 d .
H14A H 0.1140 1.0897 -0.1345 0.097 Uiso 1 1 calc R
H14B H 0.1379 1.0069 -0.2075 0.097 Uiso 1 1 calc R
H14C H 0.2018 1.1350 -0.1777 0.097 Uiso 1 1 calc R
C15 C 0.7368(2) 0.8781(3) -0.20294(16) 0.0190(7) Uani 1 1 d .
C16 C 0.8131(2) 0.9555(4) -0.18186(17) 0.0230(7) Uani 1 1 d .
H16 H 0.8214 0.9811 -0.1329 0.028 Uiso 1 1 calc R
C17 C 0.8774(2) 0.9959(4) -0.23146(17) 0.0250(7) Uani 1 1 d .
H17 H 0.9298 1.0468 -0.2161 0.030 Uiso 1 1 calc R
C18 C 0.8651(2) 0.9619(4) -0.30329(17) 0.0262(8) Uani 1 1 d .
H18 H 0.9089 0.9896 -0.3373 0.031 Uiso 1 1 calc R
C19 C 0.7886(2) 0.8875(4) -0.32534(17) 0.0260(8) Uani 1 1 d .
H19 H 0.7800 0.8645 -0.3746 0.031 Uiso 1 1 calc R
C20 C 0.7240(2) 0.8458(4) -0.27590(16) 0.0218(7) Uani 1 1 d .
H20 H 0.6714 0.7958 -0.2916 0.026 Uiso 1 1 calc R
C21 C 0.5215(2) 0.9406(4) -0.19236(15) 0.0197(7) Uani 1 1 d .
C22 C 0.5293(2) 1.0922(4) -0.19910(16) 0.0253(7) Uani 1 1 d .
H22 H 0.5781 1.1414 -0.1765 0.030 Uiso 1 1 calc R
C23 C 0.4667(2) 1.1727(4) -0.23836(17) 0.0304(8) Uani 1 1 d .
H23 H 0.4721 1.2765 -0.2417 0.037 Uiso 1 1 calc R
C24 C 0.3964(2) 1.1010(4) -0.27261(17) 0.0291(8) Uani 1 1 d .
H24 H 0.3529 1.1561 -0.2987 0.035 Uiso 1 1 calc R
C25 C 0.3892(2) 0.9498(4) -0.26906(17) 0.0305(8) Uani 1 1 d .
H25 H 0.3424 0.9007 -0.2943 0.037 Uiso 1 1 calc R
C26 C 0.4508(2) 0.8696(4) -0.22839(16) 0.0256(7) Uani 1 1 d .
H26 H 0.4450 0.7659 -0.2250 0.031 Uiso 1 1 calc R
N1 N 0.84597(16) 0.6522(3) -0.10712(13) 0.0198(6) Uani 1 1 d .
H1 H 0.8429 0.7054 -0.1464 0.024 Uiso 1 1 calc R
N2 N 0.62109(17) 0.7116(3) -0.04871(12) 0.0185(6) Uani 1 1 d .
N3 N 0.40440(17) 0.8755(3) -0.05699(14) 0.0232(6) Uani 1 1 d .
H3 H 0.4095 0.9230 -0.0978 0.028 Uiso 1 1 calc R
S1 S 0.76817(5) 0.54990(9) 0.01075(4) 0.02324(19) Uani 1 1 d .
S2 S 0.46640(5) 0.68572(10) 0.03898(4) 0.0240(2) Uani 1 1 d .
Cu1 Cu 0.61573(3) 0.59587(4) 0.035981(18) 0.02030(12) Uani 1 1 d .
Cl1 Cl 0.61821(6) 0.48629(9) 0.14101(4) 0.0277(2) Uani 1 1 d .

loop_
_atom_site_aniso_label
_atom_site_aniso_U_11
_atom_site_aniso_U_22
_atom_site_aniso_U_33
_atom_site_aniso_U_23
_atom_site_aniso_U_13
_atom_site_aniso_U_12
C1 0.0252(19) 0.039(2) 0.037(2) -0.0069(17) -0.0030(15) -0.0006(17)
C2 0.0150(16) 0.0231(18) 0.0326(18) 0.0010(14) -0.0004(13) 0.0030(14)
C3 0.0178(16) 0.0248(19) 0.0255(16) 0.0026(13) 0.0023(13) 0.0021(14)
C4 0.0178(16) 0.0243(18) 0.0239(16) -0.0017(13) 0.0028(13) 0.0004(14)
C5 0.0184(16) 0.0202(17) 0.0179(15) -0.0028(12) -0.0015(12) -0.0023(13)
C6 0.0180(16) 0.0190(17) 0.0188(15) -0.0025(12) 0.0031(12) -0.0021(13)
C7 0.0189(16) 0.0209(17) 0.0162(14) -0.0025(12) 0.0011(12) -0.0015(13)
C8 0.0206(16) 0.0179(16) 0.0132(14) -0.0002(12) -0.0008(12) -0.0014(13)
C9 0.0137(15) 0.0227(17) 0.0179(15) 0.0003(12) -0.0009(12) 0.0010(13)
C10 0.0207(17) 0.0218(17) 0.0174(15) -0.0010(12) 0.0024(12) 0.0000(14)
C11 0.0215(18) 0.037(2) 0.0234(17) 0.0018(14) 0.0054(14) 0.0074(15)
C12 0.0182(17) 0.031(2) 0.0293(18) -0.0033(14) 0.0007(13) 0.0051(15)
C13 0.0251(19) 0.048(3) 0.0303(19) -0.0100(17) -0.0001(15) 0.0034(17)
C14 0.050(3) 0.113(5) 0.030(2) -0.005(2) -0.006(2) 0.036(3)
C15 0.0174(16) 0.0191(17) 0.0206(15) 0.0021(12) 0.0023(12) 0.0030(13)
C16 0.0242(18) 0.0238(18) 0.0211(16) -0.0006(13) 0.0005(13) 0.0016(14)
C17 0.0222(17) 0.0243(19) 0.0286(18) 0.0023(14) 0.0063(14) -0.0022(14)
C18 0.0268(19) 0.0227(19) 0.0293(18) 0.0067(14) 0.0096(14) 0.0042(15)
C19 0.0312(19) 0.028(2) 0.0190(16) 0.0020(13) 0.0060(14) 0.0052(15)
C20 0.0215(17) 0.0209(18) 0.0229(16) 0.0009(13) 0.0013(13) 0.0021(14)
C21 0.0204(16) 0.0231(18) 0.0156(15) 0.0019(12) 0.0037(12) 0.0031(14)
C22 0.0282(18) 0.0256(19) 0.0222(16) -0.0015(14) 0.0007(14) 0.0009(15)
C23 0.039(2) 0.026(2) 0.0267(18) 0.0061(14) 0.0023(16) 0.0079(17)
C24 0.0239(18) 0.040(2) 0.0238(17) 0.0137(15) 0.0024(14) 0.0107(16)
C25 0.0238(18) 0.043(2) 0.0244(17) 0.0085(15) -0.0026(14) -0.0059(16)
C26 0.0250(18) 0.0267(19) 0.0252(17) 0.0061(14) 0.0012(14) 0.0001(15)
N1 0.0152(13) 0.0273(15) 0.0170(13) 0.0031(11) 0.0011(10) 0.0026(11)
N2 0.0168(13) 0.0212(14) 0.0175(13) 0.0011(10) 0.0019(10) 0.0003(11)
N3 0.0187(14) 0.0303(17) 0.0207(13) 0.0062(11) 0.0059(11) 0.0053(12)
S1 0.0197(4) 0.0289(5) 0.0211(4) 0.0062(3) 0.0003(3) 0.0022(3)
S2 0.0217(4) 0.0318(5) 0.0186(4) 0.0052(3) 0.0042(3) 0.0033(4)
Cu1 0.0196(2) 0.0247(2) 0.0166(2) 0.00351(15) 0.00149(15) 0.00073(17)
Cl1 0.0318(5) 0.0330(5) 0.0183(4) 0.0066(3) 0.0009(3) 0.0000(4)

loop_
_atom_type_symbol
_atom_type_description
_atom_type_scat_dispersion_real
_atom_type_scat_dispersion_imag
_atom_type_scat_source
C C 0.0033 0.0016 'International Tables Vol C Tables 4.2.6.8 and 6.1.1.4'
H H 0.0000 0.0000 'International Tables Vol C Tables 4.2.6.8 and 6.1.1.4'
N N 0.0061 0.0033 'International Tables Vol C Tables 4.2.6.8 and 6.1.1.4'
S S 0.1246 0.1234 'International Tables Vol C Tables 4.2.6.8 and 6.1.1.4'
Cu Cu 0.3201 1.2651 'International Tables Vol C Tables 4.2.6.8 and 6.1.1.4'
Cl Cl 0.1484 0.1585 'International Tables Vol C Tables 4.2.6.8 and 6.1.1.4'

loop_
_geom_angle_atom_site_label_1
_geom_angle_atom_site_label_2
_geom_angle_atom_site_label_3
_geom_angle
C1 C2 C3 112.7(3)
C2 C3 C4 114.2(3)
N1 C4 C3 111.7(3)
N1 C5 C6 119.4(3)
N1 C5 S1 122.6(2)
C6 C5 S1 117.9(2)
N2 C6 C7 108.9(3)
N2 C6 C5 115.6(3)
C7 C6 C5 135.2(3)
C8 C7 C6 106.5(3)
C8 C7 C15 128.3(3)
C6 C7 C15 125.2(3)
C7 C8 C9 106.3(3)
C7 C8 C21 129.3(3)
C9 C8 C21 124.4(3)
N2 C9 C8 109.4(3)
N2 C9 C10 115.4(3)
C8 C9 C10 134.7(3)
N3 C10 C9 120.1(3)
N3 C10 S2 121.6(2)
C9 C10 S2 118.2(2)
N3 C11 C12 109.3(3)
C11 C12 C13 113.5(3)
C14 C13 C12 112.3(3)
C16 C15 C20 118.8(3)
C16 C15 C7 120.0(3)
C20 C15 C7 121.2(3)
C15 C16 C17 121.0(3)
C18 C17 C16 120.0(3)
C19 C18 C17 119.7(3)
C18 C19 C20 120.7(3)
C19 C20 C15 119.9(3)
C22 C21 C26 118.5(3)
C22 C21 C8 121.7(3)
C26 C21 C8 119.5(3)
C23 C22 C21 121.0(3)
C24 C23 C22 119.7(3)
C25 C24 C23 120.4(3)
C24 C25 C26 119.8(3)
C25 C26 C21 120.5(3)
C5 N1 C4 126.5(3)
C9 N2 C6 108.9(2)
C9 N2 Cu1 125.7(2)
C6 N2 Cu1 125.4(2)
C10 N3 C11 125.2(3)
C5 S1 Cu1 97.61(11)
C10 S2 Cu1 97.19(11)
N2 Cu1 Cl1 172.52(8)
N2 Cu1 S1 83.21(8)
Cl1 Cu1 S1 95.28(3)
N2 Cu1 S2 83.02(8)
Cl1 Cu1 S2 98.06(3)
S1 Cu1 S2 165.99(3)

loop_
_geom_bond_atom_site_label_1
_geom_bond_atom_site_label_2
_geom_bond_distance
C1 C2 1.522(5)
C2 C3 1.524(4)
C3 C4 1.526(4)
C4 N1 1.457(4)
C5 N1 1.322(4)
C5 C6 1.447(4)
C5 S1 1.712(3)
C6 N2 1.360(4)
C6 C7 1.425(4)
C7 C8 1.401(4)
C7 C15 1.489(4)
C8 C9 1.423(4)
C8 C21 1.493(4)
C9 N2 1.350(4)
C9 C10 1.448(4)
C10 N3 1.309(4)
C10 S2 1.714(3)
C11 N3 1.468(4)
C11 C12 1.519(5)
C12 C13 1.523(5)
C13 C14 1.512(6)
C15 C16 1.391(4)
C15 C20 1.404(4)
C16 C17 1.392(4)
C17 C18 1.386(5)
C18 C19 1.385(5)
C19 C20 1.395(4)
C21 C22 1.389(5)
C21 C26 1.401(5)
C22 C23 1.388(5)
C23 C24 1.385(5)
C24 C25 1.381(5)
C25 C26 1.391(5)
N2 Cu1 1.902(2)
S1 Cu1 2.3658(9)
S2 Cu1 2.3746(9)
Cu1 Cl1 2.1991(8)

loop_
_geom_torsion_atom_site_label_1
_geom_torsion_atom_site_label_2
_geom_torsion_atom_site_label_3
_geom_torsion_atom_site_label_4
_geom_torsion
C1 C2 C3 C4 174.6(3)
C2 C3 C4 N1 63.3(3)
N1 C5 C6 N2 172.8(3)
S1 C5 C6 N2 -6.2(4)
N1 C5 C6 C7 0.4(5)
S1 C5 C6 C7 -178.6(3)
N2 C6 C7 C8 -1.3(3)
C5 C6 C7 C8 171.4(3)
N2 C6 C7 C15 177.6(3)
C5 C6 C7 C15 -9.7(6)
C6 C7 C8 C9 2.1(3)
C15 C7 C8 C9 -176.8(3)
C6 C7 C8 C21 -177.5(3)
C15 C7 C8 C21 3.6(5)
C7 C8 C9 N2 -2.3(3)
C21 C8 C9 N2 177.4(3)
C7 C8 C9 C10 169.4(3)
C21 C8 C9 C10 -11.0(6)
N2 C9 C10 N3 169.5(3)
C8 C9 C10 N3 -1.7(6)
N2 C9 C10 S2 -7.4(4)
C8 C9 C10 S2 -178.6(3)
N3 C11 C12 C13 73.2(4)
C11 C12 C13 C14 -175.8(3)
C8 C7 C15 C16 122.9(4)
C6 C7 C15 C16 -55.8(4)
C8 C7 C15 C20 -60.1(5)
C6 C7 C15 C20 121.2(3)
C20 C15 C16 C17 -2.3(5)
C7 C15 C16 C17 174.7(3)
C15 C16 C17 C18 1.4(5)
C16 C17 C18 C19 -0.1(5)
C17 C18 C19 C20 -0.2(5)
C18 C19 C20 C15 -0.7(5)
C16 C15 C20 C19 2.0(5)
C7 C15 C20 C19 -175.1(3)
C7 C8 C21 C22 -69.6(4)
C9 C8 C21 C22 110.8(4)
C7 C8 C21 C26 116.0(4)
C9 C8 C21 C26 -63.6(4)
C26 C21 C22 C23 2.4(5)
C8 C21 C22 C23 -172.0(3)
C21 C22 C23 C24 -1.3(5)
C22 C23 C24 C25 -1.3(5)
C23 C24 C25 C26 2.7(5)
C24 C25 C26 C21 -1.6(5)
C22 C21 C26 C25 -1.0(4)
C8 C21 C26 C25 173.6(3)
C6 C5 N1 C4 -179.9(3)
S1 C5 N1 C4 -1.0(4)
C3 C4 N1 C5 -102.5(3)
C8 C9 N2 C6 1.4(3)
C10 C9 N2 C6 -172.0(3)
C8 C9 N2 Cu1 -178.1(2)
C10 C9 N2 Cu1 8.5(4)
C7 C6 N2 C9 -0.1(3)
C5 C6 N2 C9 -174.4(3)
C7 C6 N2 Cu1 179.5(2)
C5 C6 N2 Cu1 5.2(4)
C9 C10 N3 C11 -174.2(3)
S2 C10 N3 C11 2.6(5)
C12 C11 N3 C10 180.0(3)
N1 C5 S1 Cu1 -174.7(2)
C6 C5 S1 Cu1 4.2(2)
N3 C10 S2 Cu1 -173.4(3)
C9 C10 S2 Cu1 3.5(3)
C9 N2 Cu1 S1 177.6(3)
C6 N2 Cu1 S1 -1.9(2)
C9 N2 Cu1 S2 -5.0(2)
C6 N2 Cu1 S2 175.5(2)
C5 S1 Cu1 N2 -1.29(13)
C5 S1 Cu1 Cl1 -173.92(11)
C5 S1 Cu1 S2 -11.77(19)
C10 S2 Cu1 N2 0.40(13)
C10 S2 Cu1 Cl1 172.93(11)
C10 S2 Cu1 S1 10.88(19)
